data_4329875
loop_
_publ_author_name
'Estela Hald\'on'
'Eleuterio \'Alvarez'
'M. Carmen Nicasio'
'Pedro J. P\'erez'

_publ_contact_author_address
;
    Laboratorio de Cat\'alisis Homog\'enea, Departamento de Qu\'imica y
    Ciencias de los Materiales, Unidad Asociada al CSIC, Centro de
    Investigaci\'on en Qu\'imica Sostenible (CIQSO), Campus de El Carmen s/n,
    Universidad de Huelva, 21007-Huelva, Spain
;
_publ_contact_author_email perez@dqcm.uhu.es
_publ_contact_author_name 'Prof. Pedro J. P\'erez'
_publ_contact_author_phone '+34 959219956'
_publ_section_title
;
 Copper(I) Complexes with Trispyrazolylmethane Ligands: Synthesis,
 Characterization, and Catalytic Activity in Cross-Coupling Reactions
;
_journal_name_full 'Inorganic Chemistry'
_journal_page_first 8298
_journal_page_last 8306
_journal_paper_doi 10.1021/ic300843a
_journal_volume 51
_journal_year 2012
_chemical_formula_moiety 'C16 H22 Cu I N6, C2 H3 N'
_chemical_formula_sum 'C18 H25 Cu I N7'
_chemical_formula_weight 529.89
_chemical_name_systematic
; 
 ? 
;
_space_group_IT_number 14
_symmetry_cell_setting monoclinic
_symmetry_space_group_name_Hall '-P 2yn'
_symmetry_space_group_name_H-M 'P 1 21/n 1'
_atom_sites_solution_hydrogens geom
_atom_sites_solution_primary direct
_atom_sites_solution_secondary difmap
_audit_creation_method SHELXL-97
_cell_angle_alpha 90.00
_cell_angle_beta 103.9990(10)
_cell_angle_gamma 90.00
_cell_formula_units_Z 4
_cell_length_a 13.2452(6)
_cell_length_b 8.1570(4)
_cell_length_c 20.5917(9)
_cell_measurement_reflns_used 9862
_cell_measurement_temperature 173(2)
_cell_measurement_theta_max 30.54
_cell_measurement_theta_min 2.70
_cell_volume 2158.67(17)
_computing_cell_refinement 'APEX2 Software Suite (Bruker, 2007)'
_computing_data_collection 'APEX2 Software Suite (Bruker, 2007)'
_computing_data_reduction 'APEX2 Software Suite (Bruker, 2007)'
_computing_molecular_graphics 'SHELXTL (Sheldrick, 2008)'
_computing_publication_material 'SHELXTL and publCIF (Westrip, 2010)'
_computing_structure_refinement 'SHELXL97 (Sheldrick, 2008)'
_computing_structure_solution 'SIR2002 (Burla et al., 2003)'
_diffrn_ambient_temperature 173(2)
_diffrn_detector_area_resol_mean 8.26
_diffrn_measured_fraction_theta_full 0.997
_diffrn_measured_fraction_theta_max 0.997
_diffrn_measurement_device_type
;
 Bruker-Nonius X8kappa APEX II CCD area detector
;
_diffrn_measurement_method 'phi and omega scans with narrow frames'
_diffrn_radiation_monochromator graphite
_diffrn_radiation_source 'fine-focus sealed tube'
_diffrn_radiation_type MoK\a
_diffrn_radiation_wavelength 0.71073
_diffrn_reflns_av_R_equivalents 0.0268
_diffrn_reflns_av_sigmaI/netI 0.0155
_diffrn_reflns_limit_h_max 18
_diffrn_reflns_limit_h_min -18
_diffrn_reflns_limit_k_max 11
_diffrn_reflns_limit_k_min -10
_diffrn_reflns_limit_l_max 29
_diffrn_reflns_limit_l_min -21
_diffrn_reflns_number 50306
_diffrn_reflns_theta_full 30.55
_diffrn_reflns_theta_max 30.55
_diffrn_reflns_theta_min 1.66
_diffrn_standards_decay_% 0
_exptl_absorpt_coefficient_mu 2.459
_exptl_absorpt_correction_T_max 0.7087
_exptl_absorpt_correction_T_min 0.5961
_exptl_absorpt_correction_type multi-scan
_exptl_absorpt_process_details
;
program SADABS, Bruker (2001).
;
_exptl_crystal_colour colourless
_exptl_crystal_density_diffrn 1.630
_exptl_crystal_description plate
_exptl_crystal_F_000 1056
_exptl_crystal_size_max 0.28
_exptl_crystal_size_mid 0.18
_exptl_crystal_size_min 0.14
_refine_diff_density_max 0.731
_refine_diff_density_min -0.668
_refine_diff_density_rms 0.060
_refine_ls_extinction_method none
_refine_ls_goodness_of_fit_ref 1.031
_refine_ls_hydrogen_treatment constr
_refine_ls_matrix_type full
_refine_ls_number_parameters 251
_refine_ls_number_reflns 6602
_refine_ls_number_restraints 0
_refine_ls_restrained_S_all 1.031
_refine_ls_R_factor_all 0.0288
_refine_ls_R_factor_gt 0.0229
_refine_ls_shift/su_max 0.004
_refine_ls_shift/su_mean 0.000
_refine_ls_structure_factor_coef Fsqd
_refine_ls_weighting_details 'calc w=1/[\s^2^(Fo^2^)+(0.0247P)^2^+1.1670P] where P=(Fo^2^+2Fc^2^)/3'
_refine_ls_weighting_scheme calc
_refine_ls_wR_factor_gt 0.0551
_refine_ls_wR_factor_ref 0.0578
_reflns_number_gt 5682
_reflns_number_total 6602
_reflns_threshold_expression >2sigma(I)
_cod_data_source_file ic300843a_si_002_3.cif
_cod_data_source_block 2
_cod_original_sg_symbol_H-M 'P 21/n'
_cod_database_code 4329875

loop_
_symmetry_equiv_pos_as_xyz
'x, y, z'
'-x+1/2, y+1/2, -z+1/2'
'-x, -y, -z'
'x-1/2, -y-1/2, z-1/2'

loop_
_atom_site_label
_atom_site_type_symbol
_atom_site_fract_x
_atom_site_fract_y
_atom_site_fract_z
_atom_site_U_iso_or_equiv
_atom_site_adp_type
_atom_site_occupancy
_atom_site_symmetry_multiplicity
_atom_site_calc_flag
_atom_site_refinement_flags
I1 I -0.109665(10) 0.207222(15) 0.559549(5) 0.03680(4) Uani 1 1 d .
Cu2 Cu -0.042968(14) 0.29732(2) 0.676432(9) 0.02564(5) Uani 1 1 d .
N1 N -0.11597(9) 0.43883(16) 0.73702(6) 0.0236(2) Uani 1 1 d .
N2 N -0.06088(9) 0.45786(16) 0.80196(6) 0.0235(2) Uani 1 1 d .
N3 N 0.00642(10) 0.13466(16) 0.75971(6) 0.0238(2) Uani 1 1 d .
N4 N 0.03735(10) 0.21012(15) 0.82042(6) 0.0236(2) Uani 1 1 d .
N5 N 0.08790(10) 0.43931(16) 0.71755(6) 0.0247(2) Uani 1 1 d .
N6 N 0.11245(9) 0.45100(16) 0.78581(6) 0.0246(2) Uani 1 1 d .
C1 C -0.20632(12) 0.5120(2) 0.73392(8) 0.0268(3) Uani 1 1 d .
C2 C -0.21043(13) 0.5747(2) 0.79655(9) 0.0320(3) Uani 1 1 d .
H2 H -0.2671 0.6313 0.8071 0.038 Uiso 1 1 calc R
C3 C -0.11685(12) 0.53849(19) 0.83954(8) 0.0269(3) Uani 1 1 d .
C4 C -0.28559(13) 0.5201(3) 0.66890(9) 0.0401(4) Uani 1 1 d .
H4A H -0.2560 0.4759 0.6333 0.060 Uiso 1 1 calc R
H4B H -0.3063 0.6344 0.6588 0.060 Uiso 1 1 calc R
H4C H -0.3466 0.4553 0.6718 0.060 Uiso 1 1 calc R
C5 C -0.07827(15) 0.5725(3) 0.91241(9) 0.0384(4) Uani 1 1 d .
H5A H -0.0677 0.4687 0.9371 0.058 Uiso 1 1 calc R
H5B H -0.1295 0.6390 0.9278 0.058 Uiso 1 1 calc R
H5C H -0.0122 0.6321 0.9203 0.058 Uiso 1 1 calc R
C6 C 0.01611(12) -0.02488(19) 0.77302(8) 0.0272(3) Uani 1 1 d .
C7 C 0.05325(12) -0.0509(2) 0.84233(9) 0.0318(3) Uani 1 1 d .
H7 H 0.0672 -0.1537 0.8644 0.038 Uiso 1 1 calc R
C8 C 0.06536(12) 0.1002(2) 0.87178(8) 0.0281(3) Uani 1 1 d .
C9 C -0.01200(17) -0.1463(2) 0.71815(10) 0.0422(4) Uani 1 1 d .
H9A H -0.0336 -0.0889 0.6752 0.063 Uiso 1 1 calc R
H9B H -0.0694 -0.2148 0.7249 0.063 Uiso 1 1 calc R
H9C H 0.0484 -0.2157 0.7180 0.063 Uiso 1 1 calc R
C10 C 0.09674(16) 0.1503(3) 0.94348(9) 0.0423(4) Uani 1 1 d .
H10A H 0.1586 0.2203 0.9507 0.063 Uiso 1 1 calc R
H10B H 0.1125 0.0525 0.9717 0.063 Uiso 1 1 calc R
H10C H 0.0397 0.2111 0.9551 0.063 Uiso 1 1 calc R
C11 C 0.16483(12) 0.5130(2) 0.69836(9) 0.0286(3) Uani 1 1 d .
C12 C 0.23976(12) 0.5704(2) 0.75423(10) 0.0350(4) Uani 1 1 d .
H12 H 0.3021 0.6273 0.7537 0.042 Uiso 1 1 calc R
C13 C 0.20547(12) 0.5284(2) 0.80937(9) 0.0303(3) Uani 1 1 d .
C14 C 0.16132(15) 0.5266(3) 0.62564(10) 0.0424(4) Uani 1 1 d .
H14A H 0.0991 0.4708 0.5996 0.064 Uiso 1 1 calc R
H14B H 0.2235 0.4754 0.6167 0.064 Uiso 1 1 calc R
H14C H 0.1590 0.6425 0.6128 0.064 Uiso 1 1 calc R
C15 C 0.25425(15) 0.5518(3) 0.88183(10) 0.0458(5) Uani 1 1 d .
H15A H 0.2088 0.6197 0.9019 0.069 Uiso 1 1 calc R
H15B H 0.3217 0.6062 0.8872 0.069 Uiso 1 1 calc R
H15C H 0.2643 0.4449 0.9042 0.069 Uiso 1 1 calc R
C16 C 0.04179(11) 0.38666(18) 0.82333(7) 0.0229(3) Uani 1 1 d .
H16 H 0.0701 0.4180 0.8712 0.027 Uiso 1 1 calc R
N7 N 0.67495(19) 0.7418(3) 0.51061(11) 0.0605(5) Uani 1 1 d .
C17 C 0.7625(2) 0.7263(2) 0.52668(10) 0.0456(5) Uani 1 1 d .
C18 C 0.87461(19) 0.7056(3) 0.54616(12) 0.0540(5) Uani 1 1 d .
H18A H 0.8966 0.6350 0.5136 0.081 Uiso 1 1 calc R
H18B H 0.8945 0.6549 0.5906 0.081 Uiso 1 1 calc R
H18C H 0.9084 0.8128 0.5475 0.081 Uiso 1 1 calc R

loop_
_atom_site_aniso_label
_atom_site_aniso_U_11
_atom_site_aniso_U_22
_atom_site_aniso_U_33
_atom_site_aniso_U_23
_atom_site_aniso_U_13
_atom_site_aniso_U_12
I1 0.04467(7) 0.03887(7) 0.02496(5) -0.00466(4) 0.00473(4) -0.00562(5)
Cu2 0.02383(9) 0.02810(10) 0.02489(9) -0.00349(7) 0.00572(7) -0.00265(7)
N1 0.0198(5) 0.0259(6) 0.0246(6) -0.0007(5) 0.0043(4) 0.0023(5)
N2 0.0215(6) 0.0246(6) 0.0245(6) -0.0031(5) 0.0059(4) 0.0037(5)
N3 0.0249(6) 0.0200(6) 0.0268(6) -0.0020(5) 0.0068(5) -0.0004(5)
N4 0.0233(6) 0.0216(6) 0.0248(6) 0.0002(5) 0.0039(5) 0.0012(5)
N5 0.0216(6) 0.0245(6) 0.0286(6) 0.0004(5) 0.0074(5) -0.0028(5)
N6 0.0200(5) 0.0245(6) 0.0287(6) -0.0035(5) 0.0046(5) -0.0032(5)
C1 0.0217(7) 0.0266(7) 0.0333(7) 0.0047(6) 0.0088(6) 0.0037(6)
C2 0.0271(7) 0.0337(8) 0.0388(8) -0.0001(7) 0.0151(6) 0.0087(6)
C3 0.0302(7) 0.0238(7) 0.0302(7) -0.0021(6) 0.0140(6) 0.0018(6)
C4 0.0248(8) 0.0569(12) 0.0372(9) 0.0079(8) 0.0049(6) 0.0109(8)
C5 0.0424(10) 0.0444(10) 0.0311(8) -0.0082(7) 0.0138(7) 0.0024(8)
C6 0.0238(7) 0.0205(7) 0.0382(8) 0.0017(6) 0.0096(6) 0.0009(5)
C7 0.0272(7) 0.0256(8) 0.0418(9) 0.0100(7) 0.0069(6) 0.0039(6)
C8 0.0212(7) 0.0311(8) 0.0306(7) 0.0083(6) 0.0039(5) 0.0038(6)
C9 0.0548(11) 0.0215(8) 0.0498(11) -0.0052(7) 0.0115(9) -0.0013(8)
C10 0.0468(10) 0.0462(11) 0.0288(8) 0.0078(7) -0.0005(7) 0.0075(9)
C11 0.0225(7) 0.0250(7) 0.0412(8) 0.0008(6) 0.0129(6) -0.0009(6)
C12 0.0222(7) 0.0310(8) 0.0531(10) -0.0061(7) 0.0118(7) -0.0079(6)
C13 0.0205(7) 0.0248(7) 0.0435(9) -0.0079(6) 0.0039(6) -0.0023(6)
C14 0.0347(9) 0.0509(12) 0.0469(10) 0.0082(9) 0.0205(8) -0.0056(8)
C15 0.0331(9) 0.0521(12) 0.0463(10) -0.0158(9) -0.0019(8) -0.0094(8)
C16 0.0199(6) 0.0227(7) 0.0254(6) -0.0022(5) 0.0045(5) 0.0008(5)
N7 0.0700(15) 0.0521(11) 0.0566(12) 0.0041(9) 0.0095(11) -0.0016(10)
C17 0.0675(14) 0.0337(10) 0.0344(9) -0.0007(7) 0.0101(9) -0.0045(9)
C18 0.0627(14) 0.0461(13) 0.0510(12) -0.0076(10) 0.0095(10) -0.0045(10)

loop_
_atom_type_symbol
_atom_type_description
_atom_type_scat_dispersion_real
_atom_type_scat_dispersion_imag
_atom_type_scat_source
C C 0.0033 0.0016 'International Tables Vol C Tables 4.2.6.8 and 6.1.1.4'
H H 0.0000 0.0000 'International Tables Vol C Tables 4.2.6.8 and 6.1.1.4'
N N 0.0061 0.0033 'International Tables Vol C Tables 4.2.6.8 and 6.1.1.4'
Cu Cu 0.3201 1.2651 'International Tables Vol C Tables 4.2.6.8 and 6.1.1.4'
I I -0.4742 1.8119 'International Tables Vol C Tables 4.2.6.8 and 6.1.1.4'

loop_
_geom_angle_atom_site_label_1
_geom_angle_atom_site_label_2
_geom_angle_atom_site_label_3
_geom_angle
N5 Cu2 N1 84.86(5)
N5 Cu2 N3 87.49(5)
N1 Cu2 N3 87.72(5)
N5 Cu2 I1 128.88(4)
N1 Cu2 I1 129.49(3)
N3 Cu2 I1 124.38(3)
C1 N1 N2 104.94(12)
C1 N1 Cu2 139.42(11)
N2 N1 Cu2 115.45(9)
C3 N2 N1 112.01(12)
C3 N2 C16 128.44(12)
N1 N2 C16 119.45(11)
C6 N3 N4 105.07(12)
C6 N3 Cu2 140.08(11)
N4 N3 Cu2 114.83(9)
N3 N4 C8 112.21(12)
N3 N4 C16 119.26(12)
C8 N4 C16 128.46(13)
C11 N5 N6 105.45(12)
C11 N5 Cu2 139.06(11)
N6 N5 Cu2 115.06(9)
C13 N6 N5 111.56(13)
C13 N6 C16 128.48(13)
N5 N6 C16 119.96(11)
N1 C1 C2 110.85(14)
N1 C1 C4 119.68(15)
C2 C1 C4 129.46(15)
C3 C2 C1 106.61(14)
C3 C2 H2 126.7
C1 C2 H2 126.7
N2 C3 C2 105.57(13)
N2 C3 C5 124.08(15)
C2 C3 C5 130.34(15)
C1 C4 H4A 109.5
C1 C4 H4B 109.5
H4A C4 H4B 109.5
C1 C4 H4C 109.5
H4A C4 H4C 109.5
H4B C4 H4C 109.5
C3 C5 H5A 109.5
C3 C5 H5B 109.5
H5A C5 H5B 109.5
C3 C5 H5C 109.5
H5A C5 H5C 109.5
H5B C5 H5C 109.5
N3 C6 C7 110.42(14)
N3 C6 C9 120.23(15)
C7 C6 C9 129.34(15)
C8 C7 C6 106.77(14)
C8 C7 H7 126.6
C6 C7 H7 126.6
C7 C8 N4 105.52(14)
C7 C8 C10 131.43(16)
N4 C8 C10 123.00(16)
C6 C9 H9A 109.5
C6 C9 H9B 109.5
H9A C9 H9B 109.5
C6 C9 H9C 109.5
H9A C9 H9C 109.5
H9B C9 H9C 109.5
C8 C10 H10A 109.5
C8 C10 H10B 109.5
H10A C10 H10B 109.5
C8 C10 H10C 109.5
H10A C10 H10C 109.5
H10B C10 H10C 109.5
N5 C11 C12 110.44(15)
N5 C11 C14 119.63(15)
C12 C11 C14 129.92(15)
C13 C12 C11 106.64(14)
C13 C12 H12 126.7
C11 C12 H12 126.7
C12 C13 N6 105.89(14)
C12 C13 C15 130.62(15)
N6 C13 C15 123.46(16)
C11 C14 H14A 109.5
C11 C14 H14B 109.5
H14A C14 H14B 109.5
C11 C14 H14C 109.5
H14A C14 H14C 109.5
H14B C14 H14C 109.5
C13 C15 H15A 109.5
C13 C15 H15B 109.5
H15A C15 H15B 109.5
C13 C15 H15C 109.5
H15A C15 H15C 109.5
H15B C15 H15C 109.5
N4 C16 N2 111.26(12)
N4 C16 N6 111.40(12)
N2 C16 N6 111.94(12)
N4 C16 H16 107.3
N2 C16 H16 107.3
N6 C16 H16 107.3
N7 C17 C18 179.1(3)
C17 C18 H18A 109.5
C17 C18 H18B 109.5
H18A C18 H18B 109.5
C17 C18 H18C 109.5
H18A C18 H18C 109.5
H18B C18 H18C 109.5

loop_
_geom_bond_atom_site_label_1
_geom_bond_atom_site_label_2
_geom_bond_distance
I1 Cu2 2.4667(2)
Cu2 N5 2.0863(13)
Cu2 N1 2.0994(13)
Cu2 N3 2.1416(13)
N1 C1 1.3251(19)
N1 N2 1.3685(17)
N2 C3 1.3633(19)
N2 C16 1.4459(18)
N3 C6 1.330(2)
N3 N4 1.3645(17)
N4 C8 1.3675(19)
N4 C16 1.442(2)
N5 C11 1.323(2)
N5 N6 1.3673(17)
N6 C13 1.3649(19)
N6 C16 1.4485(19)
C1 C2 1.400(2)
C1 C4 1.490(2)
C2 C3 1.370(2)
C2 H2 0.9500
C3 C5 1.489(2)
C4 H4A 0.9800
C4 H4B 0.9800
C4 H4C 0.9800
C5 H5A 0.9800
C5 H5B 0.9800
C5 H5C 0.9800
C6 C7 1.409(2)
C6 C9 1.481(2)
C7 C8 1.366(2)
C7 H7 0.9500
C8 C10 1.491(2)
C9 H9A 0.9800
C9 H9B 0.9800
C9 H9C 0.9800
C10 H10A 0.9800
C10 H10B 0.9800
C10 H10C 0.9800
C11 C12 1.405(2)
C11 C14 1.491(2)
C12 C13 1.365(3)
C12 H12 0.9500
C13 C15 1.488(2)
C14 H14A 0.9800
C14 H14B 0.9800
C14 H14C 0.9800
C15 H15A 0.9800
C15 H15B 0.9800
C15 H15C 0.9800
C16 H16 1.0000
N7 C17 1.133(3)
C17 C18 1.452(3)
C18 H18A 0.9800
C18 H18B 0.9800
C18 H18C 0.9800

loop_
_geom_torsion_atom_site_label_1
_geom_torsion_atom_site_label_2
_geom_torsion_atom_site_label_3
_geom_torsion_atom_site_label_4
_geom_torsion
N5 Cu2 N1 C1 139.08(17)
N3 Cu2 N1 C1 -133.24(17)
I1 Cu2 N1 C1 1.13(19)
N5 Cu2 N1 N2 -46.83(10)
N3 Cu2 N1 N2 40.85(10)
I1 Cu2 N1 N2 175.23(8)
C1 N1 N2 C3 1.45(17)
Cu2 N1 N2 C3 -174.58(10)
C1 N1 N2 C16 178.06(13)
Cu2 N1 N2 C16 2.04(17)
N5 Cu2 N3 C6 -136.37(17)
N1 Cu2 N3 C6 138.67(17)
I1 Cu2 N3 C6 0.61(18)
N5 Cu2 N3 N4 45.13(10)
N1 Cu2 N3 N4 -39.82(10)
I1 Cu2 N3 N4 -177.88(8)
C6 N3 N4 C8 -0.61(16)
Cu2 N3 N4 C8 178.40(10)
C6 N3 N4 C16 176.51(13)
Cu2 N3 N4 C16 -4.49(16)
N1 Cu2 N5 C11 -139.17(17)
N3 Cu2 N5 C11 132.90(17)
I1 Cu2 N5 C11 -0.78(19)
N1 Cu2 N5 N6 49.82(10)
N3 Cu2 N5 N6 -38.12(10)
I1 Cu2 N5 N6 -171.79(8)
C11 N5 N6 C13 -1.36(17)
Cu2 N5 N6 C13 172.54(10)
C11 N5 N6 C16 177.89(13)
Cu2 N5 N6 C16 -8.21(17)
N2 N1 C1 C2 -1.23(18)
Cu2 N1 C1 C2 173.26(13)
N2 N1 C1 C4 177.89(15)
Cu2 N1 C1 C4 -7.6(3)
N1 C1 C2 C3 0.6(2)
C4 C1 C2 C3 -178.40(18)
N1 N2 C3 C2 -1.09(18)
C16 N2 C3 C2 -177.33(15)
N1 N2 C3 C5 178.09(15)
C16 N2 C3 C5 1.9(3)
C1 C2 C3 N2 0.30(19)
C1 C2 C3 C5 -178.81(18)
N4 N3 C6 C7 0.01(17)
Cu2 N3 C6 C7 -178.58(12)
N4 N3 C6 C9 179.39(15)
Cu2 N3 C6 C9 0.8(3)
N3 C6 C7 C8 0.57(19)
C9 C6 C7 C8 -178.73(17)
C6 C7 C8 N4 -0.89(18)
C6 C7 C8 C10 176.42(17)
N3 N4 C8 C7 0.95(17)
C16 N4 C8 C7 -175.83(14)
N3 N4 C8 C10 -176.64(15)
C16 N4 C8 C10 6.6(2)
N6 N5 C11 C12 0.79(18)
Cu2 N5 C11 C12 -170.77(13)
N6 N5 C11 C14 -178.37(15)
Cu2 N5 C11 C14 10.1(3)
N5 C11 C12 C13 0.0(2)
C14 C11 C12 C13 179.07(18)
C11 C12 C13 N6 -0.84(19)
C11 C12 C13 C15 177.48(18)
N5 N6 C13 C12 1.38(18)
C16 N6 C13 C12 -177.78(15)
N5 N6 C13 C15 -177.09(16)
C16 N6 C13 C15 3.7(3)
N3 N4 C16 N2 66.32(16)
C8 N4 C16 N2 -117.10(16)
N3 N4 C16 N6 -59.35(16)
C8 N4 C16 N6 117.23(16)
C3 N2 C16 N4 110.67(17)
N1 N2 C16 N4 -65.32(17)
C3 N2 C16 N6 -123.96(16)
N1 N2 C16 N6 60.05(17)
C13 N6 C16 N4 -112.09(16)
N5 N6 C16 N4 68.80(16)
C13 N6 C16 N2 122.62(16)
N5 N6 C16 N2 -56.49(17)
